data_8103304
loop_
_publ_author_name
'Jian-Hua Qin'
'Xiang-Dong Han'

_publ_section_title
;
 Crystal structure of
 catena-(acetato-O,O')(bromo)[m-1,1'-(1,4-butanediyl)bis(benzimidazole)-N:N']cadmium(II),
 CdBr(C2H3O2)(C18H18N2)
;
_journal_issue 1
_journal_name_full 'Zeitschrift f\"ur Kristallographie - New Crystal Structures'
_journal_page_first 7
_journal_volume 227
_journal_year 2012
_chemical_formula_sum 'C20 H21 Br Cd N4 O2'
_chemical_formula_weight 541.72
_space_group_IT_number 14
_symmetry_cell_setting monoclinic
_symmetry_space_group_name_Hall '-P 2ybc'
_symmetry_space_group_name_H-M 'P 1 21/c 1'
_atom_sites_solution_hydrogens geom
_atom_sites_solution_primary direct
_atom_sites_solution_secondary difmap
_audit_creation_method SHELXL-97
_cell_angle_alpha 90.00
_cell_angle_beta 124.293(12)
_cell_angle_gamma 90.00
_cell_formula_units_Z 4
_cell_length_a 10.253(3)
_cell_length_b 14.323(4)
_cell_length_c 17.137(4)
_cell_measurement_reflns_used 3085
_cell_measurement_temperature 296(2)
_cell_measurement_theta_max 23.87
_cell_measurement_theta_min 2.40
_cell_volume 2079.2(10)
_computing_cell_refinement 'Bruker SMART'
_computing_data_collection 'Bruker SMART'
_computing_data_reduction 'Bruker SAINT'
_computing_molecular_graphics 'Bruker SHELXTL'
_computing_publication_material 'Bruker SHELXTL'
_computing_structure_refinement 'SHELXL-97 (Sheldrick, 1997)'
_computing_structure_solution 'SHELXS-97 (Sheldrick, 1990)'
_diffrn_ambient_temperature 296(2)
_diffrn_measured_fraction_theta_full 0.991
_diffrn_measured_fraction_theta_max 0.991
_diffrn_measurement_device_type 'CCD area detector'
_diffrn_measurement_method 'phi and omega scans'
_diffrn_radiation_monochromator graphite
_diffrn_radiation_source 'fine-focus sealed tube'
_diffrn_radiation_type MoK\a
_diffrn_radiation_wavelength 0.71073
_diffrn_reflns_av_R_equivalents 0.0365
_diffrn_reflns_av_sigmaI/netI 0.0398
_diffrn_reflns_limit_h_max 12
_diffrn_reflns_limit_h_min -12
_diffrn_reflns_limit_k_max 17
_diffrn_reflns_limit_k_min -17
_diffrn_reflns_limit_l_max 20
_diffrn_reflns_limit_l_min -14
_diffrn_reflns_number 11907
_diffrn_reflns_theta_full 25.50
_diffrn_reflns_theta_max 25.50
_diffrn_reflns_theta_min 2.40
_exptl_absorpt_coefficient_mu 2.995
_exptl_absorpt_correction_T_max 0.6968
_exptl_absorpt_correction_T_min 0.6147
_exptl_absorpt_correction_type none
_exptl_crystal_density_diffrn 1.731
_exptl_crystal_density_meas 0
_exptl_crystal_density_method 'not measured'
_exptl_crystal_F_000 1072
_exptl_crystal_size_max 0.18
_exptl_crystal_size_mid 0.14
_exptl_crystal_size_min 0.13
_refine_diff_density_max 0.540
_refine_diff_density_min -0.547
_refine_diff_density_rms 0.080
_refine_ls_extinction_method none
_refine_ls_goodness_of_fit_ref 0.998
_refine_ls_hydrogen_treatment mixed
_refine_ls_matrix_type full
_refine_ls_number_parameters 254
_refine_ls_number_reflns 3843
_refine_ls_number_restraints 0
_refine_ls_restrained_S_all 0.998
_refine_ls_R_factor_all 0.0515
_refine_ls_R_factor_gt 0.0321
_refine_ls_shift/su_max 0.001
_refine_ls_shift/su_mean 0.000
_refine_ls_structure_factor_coef Fsqd
_refine_ls_weighting_details 'calc w=1/[\s^2^(Fo^2^)+(0.0381P)^2^+1.0528P] where P=(Fo^2^+2Fc^2^)/3'
_refine_ls_weighting_scheme calc
_refine_ls_wR_factor_gt 0.0705
_refine_ls_wR_factor_ref 0.0794
_reflns_number_gt 2960
_reflns_number_total 3843
_reflns_threshold_expression >2sigma(I)
_cod_data_source_file 1267-3664.cff
_cod_data_source_block a
_cod_depositor_comments
;
The following automatic conversions were performed:

'_symmetry_cell_setting' value 'Monoclinic' changed to 'monoclinic'
according to /home/saulius/struct/CIF-dictionaries/cif_core.dic
dictionary named 'cif_core.dic' version 2.4.1 from 2010-06-29.

Automatic conversion script
Id: cif_fix_values 1715 2011-07-08 13:25:40Z adriana 
;
_cod_original_sg_symbol_H-M P2(1)/c
_cod_database_code 8103304

loop_
_symmetry_equiv_pos_as_xyz
'x, y, z'
'-x, y+1/2, -z+1/2'
'-x, -y, -z'
'x, -y-1/2, z-1/2'

loop_
_atom_site_label
_atom_site_type_symbol
_atom_site_fract_x
_atom_site_fract_y
_atom_site_fract_z
_atom_site_U_iso_or_equiv
_atom_site_adp_type
_atom_site_occupancy
_atom_site_symmetry_multiplicity
_atom_site_calc_flag
_atom_site_refinement_flags
Cd1 Cd 1.02754(3) 0.424536(18) 0.21134(2) 0.03652(11) Uani 1 1 d .
Br1 Br 1.07223(5) 0.24973(3) 0.21288(4) 0.05550(15) Uani 1 1 d .
O1 O 0.9257(4) 0.5207(2) 0.0837(2) 0.0623(9) Uani 1 1 d .
O2 O 1.1776(4) 0.5392(2) 0.1787(2) 0.0650(9) Uani 1 1 d .
N1 N 0.7809(4) 0.4383(2) 0.1818(2) 0.0400(8) Uani 1 1 d .
N2 N 0.5563(3) 0.5159(2) 0.1268(2) 0.0356(8) Uani 1 1 d .
N3 N 0.1739(4) 1.0146(2) -0.1427(2) 0.0398(8) Uani 1 1 d .
N4 N 0.3485(4) 0.9226(2) -0.0247(2) 0.0436(8) Uani 1 1 d .
C1 C 0.6764(4) 0.3797(3) 0.1855(3) 0.0352(9) Uani 1 1 d .
C2 C 0.6943(5) 0.2877(3) 0.2165(3) 0.0433(10) Uani 1 1 d .
H2 H 0.7877 0.2551 0.2396 0.052 Uiso 1 1 calc R
C3 C 0.5687(5) 0.2471(3) 0.2117(3) 0.0534(12) Uani 1 1 d .
H3 H 0.5770 0.1856 0.2313 0.064 Uiso 1 1 calc R
C4 C 0.4277(5) 0.2965(3) 0.1779(4) 0.0570(13) Uani 1 1 d .
H4 H 0.3454 0.2668 0.1760 0.068 Uiso 1 1 calc R
C5 C 0.4085(5) 0.3872(3) 0.1475(3) 0.0489(11) Uani 1 1 d .
H5 H 0.3154 0.4198 0.1253 0.059 Uiso 1 1 calc R
C6 C 0.5346(4) 0.4275(2) 0.1517(3) 0.0350(9) Uani 1 1 d .
C7 C 0.7038(4) 0.5180(3) 0.1466(3) 0.0385(10) Uani 1 1 d .
H7 H 0.7467 0.5700 0.1365 0.046 Uiso 1 1 calc R
C8 C 0.4394(4) 0.5916(3) 0.0880(3) 0.0426(10) Uani 1 1 d .
H8A H 0.4098 0.6051 0.1315 0.051 Uiso 1 1 calc R
H8B H 0.3455 0.5714 0.0288 0.051 Uiso 1 1 calc R
C9 C 0.5016(5) 0.6787(3) 0.0717(3) 0.0437(10) Uani 1 1 d .
H9A H 0.5318 0.6647 0.0285 0.052 Uiso 1 1 calc R
H9B H 0.5958 0.6984 0.1311 0.052 Uiso 1 1 calc R
C10 C 0.3838(5) 0.7589(3) 0.0314(3) 0.0442(10) Uani 1 1 d .
H10A H 0.2918 0.7416 -0.0301 0.053 Uiso 1 1 calc R
H10B H 0.3495 0.7721 0.0727 0.053 Uiso 1 1 calc R
C11 C 0.4599(5) 0.8453(3) 0.0222(3) 0.0503(12) Uani 1 1 d .
H11A H 0.5460 0.8652 0.0846 0.060 Uiso 1 1 calc R
H11B H 0.5040 0.8296 -0.0135 0.060 Uiso 1 1 calc R
C12 C 0.2772(5) 0.9462(3) -0.1163(3) 0.0429(10) Uani 1 1 d .
H12 H 0.2985 0.9174 -0.1566 0.052 Uiso 1 1 calc R
C13 C 0.1777(5) 1.0368(3) -0.0629(3) 0.0397(10) Uani 1 1 d .
C14 C 0.0935(6) 1.1033(3) -0.0492(3) 0.0530(12) Uani 1 1 d .
H14 H 0.0207 1.1422 -0.0981 0.064 Uiso 1 1 calc R
C15 C 0.1211(7) 1.1097(3) 0.0389(4) 0.0655(14) Uani 1 1 d .
H15 H 0.0654 1.1531 0.0497 0.079 Uiso 1 1 calc R
C16 C 0.2319(7) 1.0518(3) 0.1128(4) 0.0668(14) Uani 1 1 d .
H16 H 0.2490 1.0583 0.1718 0.080 Uiso 1 1 calc R
C17 C 0.3157(6) 0.9862(3) 0.1010(3) 0.0597(13) Uani 1 1 d .
H17 H 0.3883 0.9477 0.1504 0.072 Uiso 1 1 calc R
C18 C 0.2879(5) 0.9795(3) 0.0122(3) 0.0422(10) Uani 1 1 d .
C19 C 1.0512(4) 0.5604(2) 0.1113(3) 0.0277(8) Uani 1 1 d .
C20 C 1.0381(5) 0.6454(3) 0.0517(3) 0.0576(12) Uani 1 1 d .
H20A H 1.1245 0.6872 0.0903 0.086 Uiso 1 1 calc R
H20B H 0.9402 0.6773 0.0281 0.086 Uiso 1 1 calc R
H20C H 1.0414 0.6245 -0.0004 0.086 Uiso 1 1 calc R

loop_
_atom_site_aniso_label
_atom_site_aniso_U_11
_atom_site_aniso_U_22
_atom_site_aniso_U_33
_atom_site_aniso_U_23
_atom_site_aniso_U_13
_atom_site_aniso_U_12
Cd1 0.03209(16) 0.03721(17) 0.03682(18) -0.00138(13) 0.01733(13) 0.00219(12)
Br1 0.0516(3) 0.0409(3) 0.0675(3) -0.0036(2) 0.0296(2) 0.00997(19)
O1 0.062(2) 0.063(2) 0.066(2) 0.0128(17) 0.0376(19) -0.0019(16)
O2 0.069(2) 0.066(2) 0.061(2) 0.0071(18) 0.037(2) 0.0004(17)
N1 0.0354(17) 0.0360(18) 0.052(2) 0.0040(16) 0.0271(17) 0.0052(14)
N2 0.0328(17) 0.0297(17) 0.043(2) 0.0013(14) 0.0202(16) 0.0062(13)
N3 0.0436(18) 0.0352(18) 0.037(2) 0.0050(15) 0.0206(17) 0.0069(15)
N4 0.0416(19) 0.0365(18) 0.043(2) 0.0095(16) 0.0182(17) 0.0057(15)
C1 0.033(2) 0.035(2) 0.037(2) -0.0016(18) 0.0195(18) 0.0010(16)
C2 0.041(2) 0.040(2) 0.048(3) 0.006(2) 0.025(2) 0.0075(18)
C3 0.061(3) 0.039(2) 0.066(3) 0.008(2) 0.039(3) 0.002(2)
C4 0.052(3) 0.050(3) 0.076(4) 0.000(2) 0.040(3) -0.008(2)
C5 0.036(2) 0.046(2) 0.064(3) -0.001(2) 0.028(2) 0.0014(18)
C6 0.035(2) 0.034(2) 0.034(2) -0.0042(17) 0.0183(18) -0.0001(16)
C7 0.037(2) 0.033(2) 0.049(3) 0.0021(18) 0.026(2) 0.0028(16)
C8 0.035(2) 0.039(2) 0.051(3) 0.0030(19) 0.022(2) 0.0108(17)
C9 0.035(2) 0.039(2) 0.045(3) 0.0033(19) 0.015(2) 0.0084(17)
C10 0.036(2) 0.040(2) 0.046(3) 0.0037(19) 0.017(2) 0.0065(17)
C11 0.038(2) 0.044(2) 0.054(3) 0.013(2) 0.016(2) 0.0087(18)
C12 0.045(2) 0.038(2) 0.046(3) 0.001(2) 0.026(2) 0.0019(18)
C13 0.046(2) 0.032(2) 0.036(2) 0.0038(18) 0.020(2) -0.0006(17)
C14 0.068(3) 0.042(2) 0.048(3) 0.006(2) 0.032(3) 0.012(2)
C15 0.096(4) 0.051(3) 0.062(4) -0.001(3) 0.052(3) 0.012(3)
C16 0.096(4) 0.061(3) 0.043(3) -0.002(2) 0.038(3) 0.002(3)
C17 0.073(3) 0.050(3) 0.042(3) 0.008(2) 0.024(3) 0.005(2)
C18 0.048(2) 0.034(2) 0.039(3) 0.0030(19) 0.022(2) 0.0007(18)
C19 0.0271(19) 0.0313(19) 0.030(2) -0.0054(16) 0.0196(18) -0.0022(15)
C20 0.059(3) 0.055(3) 0.060(3) 0.005(2) 0.034(3) -0.003(2)

loop_
_atom_type_symbol
_atom_type_description
_atom_type_scat_dispersion_real
_atom_type_scat_dispersion_imag
_atom_type_scat_source
C C 0.0033 0.0016 'International Tables Vol C Tables 4.2.6.8 and 6.1.1.4'
H H 0.0000 0.0000 'International Tables Vol C Tables 4.2.6.8 and 6.1.1.4'
Br Br -0.2901 2.4595 'International Tables Vol C Tables 4.2.6.8 and 6.1.1.4'
Cd Cd -0.8075 1.2024 'International Tables Vol C Tables 4.2.6.8 and 6.1.1.4'
N N 0.0061 0.0033 'International Tables Vol C Tables 4.2.6.8 and 6.1.1.4'
O O 0.0106 0.0060 'International Tables Vol C Tables 4.2.6.8 and 6.1.1.4'

loop_
_geom_angle_atom_site_label_1
_geom_angle_atom_site_label_2
_geom_angle_atom_site_label_3
_geom_angle
_geom_angle_site_symmetry_1
_geom_angle_site_symmetry_3
N3 Cd1 O1 119.46(12) 4_676 .
N3 Cd1 N1 100.02(12) 4_676 .
O1 Cd1 N1 83.36(12) . .
N3 Cd1 O2 83.42(12) 4_676 .
O1 Cd1 O2 53.15(11) . .
N1 Cd1 O2 129.13(11) . .
N3 Cd1 Br1 111.57(8) 4_676 .
O1 Cd1 Br1 125.94(9) . .
N1 Cd1 Br1 104.90(8) . .
O2 Cd1 Br1 121.02(8) . .
N3 Cd1 C19 100.66(11) 4_676 .
O1 Cd1 C19 27.09(10) . .
N1 Cd1 C19 106.35(11) . .
O2 Cd1 C19 26.15(10) . .
Br1 Cd1 C19 129.63(7) . .
C19 O1 Cd1 95.5(2) . .
C19 O2 Cd1 85.1(2) . .
C7 N1 C1 105.3(3) . .
C7 N1 Cd1 118.4(2) . .
C1 N1 Cd1 136.1(2) . .
C7 N2 C6 107.0(3) . .
C7 N2 C8 127.5(3) . .
C6 N2 C8 125.4(3) . .
C12 N3 C13 105.1(3) . .
C12 N3 Cd1 125.0(3) . 4_475
C13 N3 Cd1 129.9(2) . 4_475
C12 N4 C18 107.3(3) . .
C12 N4 C11 124.9(4) . .
C18 N4 C11 127.6(4) . .
N1 C1 C2 130.5(3) . .
N1 C1 C6 109.4(3) . .
C2 C1 C6 120.1(4) . .
C3 C2 C1 117.4(4) . .
C3 C2 H2 121.3 . .
C1 C2 H2 121.3 . .
C2 C3 C4 121.5(4) . .
C2 C3 H3 119.2 . .
C4 C3 H3 119.2 . .
C5 C4 C3 121.8(4) . .
C5 C4 H4 119.1 . .
C3 C4 H4 119.1 . .
C4 C5 C6 116.5(4) . .
C4 C5 H5 121.8 . .
C6 C5 H5 121.8 . .
C5 C6 N2 132.1(3) . .
C5 C6 C1 122.7(4) . .
N2 C6 C1 105.2(3) . .
N1 C7 N2 113.0(3) . .
N1 C7 H7 123.5 . .
N2 C7 H7 123.5 . .
N2 C8 C9 112.0(3) . .
N2 C8 H8A 109.2 . .
C9 C8 H8A 109.2 . .
N2 C8 H8B 109.2 . .
C9 C8 H8B 109.2 . .
H8A C8 H8B 107.9 . .
C8 C9 C10 113.6(3) . .
C8 C9 H9A 108.8 . .
C10 C9 H9A 108.8 . .
C8 C9 H9B 108.8 . .
C10 C9 H9B 108.8 . .
H9A C9 H9B 107.7 . .
C11 C10 C9 109.8(3) . .
C11 C10 H10A 109.7 . .
C9 C10 H10A 109.7 . .
C11 C10 H10B 109.7 . .
C9 C10 H10B 109.7 . .
H10A C10 H10B 108.2 . .
N4 C11 C10 112.7(3) . .
N4 C11 H11A 109.1 . .
C10 C11 H11A 109.1 . .
N4 C11 H11B 109.1 . .
C10 C11 H11B 109.1 . .
H11A C11 H11B 107.8 . .
N3 C12 N4 112.9(4) . .
N3 C12 H12 123.5 . .
N4 C12 H12 123.5 . .
N3 C13 C14 130.6(4) . .
N3 C13 C18 109.4(4) . .
C14 C13 C18 120.1(4) . .
C15 C14 C13 117.9(4) . .
C15 C14 H14 121.1 . .
C13 C14 H14 121.1 . .
C14 C15 C16 120.9(5) . .
C14 C15 H15 119.5 . .
C16 C15 H15 119.5 . .
C17 C16 C15 122.2(5) . .
C17 C16 H16 118.9 . .
C15 C16 H16 118.9 . .
C16 C17 C18 117.0(4) . .
C16 C17 H17 121.5 . .
C18 C17 H17 121.5 . .
N4 C18 C17 132.8(4) . .
N4 C18 C13 105.3(4) . .
C17 C18 C13 121.9(4) . .
O2 C19 O1 125.8(4) . .
O2 C19 C20 119.0(3) . .
O1 C19 C20 115.3(3) . .
O2 C19 Cd1 68.7(2) . .
O1 C19 Cd1 57.4(2) . .
C20 C19 Cd1 169.9(3) . .
C19 C20 H20A 109.5 . .
C19 C20 H20B 109.5 . .
H20A C20 H20B 109.5 . .
C19 C20 H20C 109.5 . .
H20A C20 H20C 109.5 . .
H20B C20 H20C 109.5 . .

loop_
_geom_bond_atom_site_label_1
_geom_bond_atom_site_label_2
_geom_bond_distance
_geom_bond_site_symmetry_2
Cd1 N3 2.245(3) 4_676
Cd1 O1 2.280(3) .
Cd1 N1 2.292(3) .
Cd1 O2 2.519(3) .
Cd1 Br1 2.5429(8) .
Cd1 C19 2.693(4) .
O1 C19 1.232(4) .
O2 C19 1.191(5) .
N1 C7 1.324(5) .
N1 C1 1.389(5) .
N2 C7 1.351(5) .
N2 C6 1.393(5) .
N2 C8 1.469(4) .
N3 C12 1.321(5) .
N3 C13 1.383(5) .
N3 Cd1 2.245(3) 4_475
N4 C12 1.348(5) .
N4 C18 1.376(5) .
N4 C11 1.463(5) .
C1 C2 1.393(5) .
C1 C6 1.403(5) .
C2 C3 1.372(6) .
C2 H2 0.9300 .
C3 C4 1.408(6) .
C3 H3 0.9300 .
C4 C5 1.371(6) .
C4 H4 0.9300 .
C5 C6 1.382(5) .
C5 H5 0.9300 .
C7 H7 0.9300 .
C8 C9 1.497(5) .
C8 H8A 0.9700 .
C8 H8B 0.9700 .
C9 C10 1.522(5) .
C9 H9A 0.9700 .
C9 H9B 0.9700 .
C10 C11 1.518(5) .
C10 H10A 0.9700 .
C10 H10B 0.9700 .
C11 H11A 0.9700 .
C11 H11B 0.9700 .
C12 H12 0.9300 .
C13 C14 1.392(6) .
C13 C18 1.403(5) .
C14 C15 1.373(6) .
C14 H14 0.9300 .
C15 C16 1.400(7) .
C15 H15 0.9300 .
C16 C17 1.362(7) .
C16 H16 0.9300 .
C17 C18 1.385(6) .
C17 H17 0.9300 .
C19 C20 1.546(5) .
C20 H20A 0.9600 .
C20 H20B 0.9600 .
C20 H20C 0.9600 .

loop_
_geom_torsion_atom_site_label_1
_geom_torsion_atom_site_label_2
_geom_torsion_atom_site_label_3
_geom_torsion_atom_site_label_4
_geom_torsion
_geom_torsion_site_symmetry_1
N3 Cd1 O1 C19 50.4(3) 4_676
N1 Cd1 O1 C19 148.2(3) .
O2 Cd1 O1 C19 -3.6(2) .
Br1 Cd1 O1 C19 -108.2(2) .
N3 Cd1 O2 C19 -131.1(3) 4_676
O1 Cd1 O2 C19 3.7(2) .
N1 Cd1 O2 C19 -33.5(3) .
Br1 Cd1 O2 C19 117.6(2) .
N3 Cd1 N1 C7 86.3(3) 4_676
O1 Cd1 N1 C7 -32.6(3) .
O2 Cd1 N1 C7 -3.4(4) .
Br1 Cd1 N1 C7 -158.1(3) .
C19 Cd1 N1 C7 -18.1(3) .
N3 Cd1 N1 C1 -99.1(4) 4_676
O1 Cd1 N1 C1 142.1(4) .
O2 Cd1 N1 C1 171.3(3) .
Br1 Cd1 N1 C1 16.6(4) .
C19 Cd1 N1 C1 156.6(4) .
C7 N1 C1 C2 -179.9(4) .
Cd1 N1 C1 C2 4.9(7) .
C7 N1 C1 C6 -0.4(4) .
Cd1 N1 C1 C6 -175.5(3) .
N1 C1 C2 C3 179.9(4) .
C6 C1 C2 C3 0.5(6) .
C1 C2 C3 C4 -0.7(7) .
C2 C3 C4 C5 0.4(8) .
C3 C4 C5 C6 0.2(7) .
C4 C5 C6 N2 179.5(4) .
C4 C5 C6 C1 -0.4(7) .
C7 N2 C6 C5 179.5(5) .
C8 N2 C6 C5 0.5(7) .
C7 N2 C6 C1 -0.6(4) .
C8 N2 C6 C1 -179.6(4) .
N1 C1 C6 C5 -179.5(4) .
C2 C1 C6 C5 0.1(6) .
N1 C1 C6 N2 0.6(4) .
C2 C1 C6 N2 -179.8(4) .
C1 N1 C7 N2 0.0(5) .
Cd1 N1 C7 N2 176.2(3) .
C6 N2 C7 N1 0.4(5) .
C8 N2 C7 N1 179.4(4) .
C7 N2 C8 C9 -0.6(6) .
C6 N2 C8 C9 178.2(4) .
N2 C8 C9 C10 179.9(4) .
C8 C9 C10 C11 177.0(4) .
C12 N4 C11 C10 -100.0(5) .
C18 N4 C11 C10 74.7(5) .
C9 C10 C11 N4 174.4(4) .
C13 N3 C12 N4 -0.2(4) .
Cd1 N3 C12 N4 -179.7(2) 4_475
C18 N4 C12 N3 0.0(5) .
C11 N4 C12 N3 175.7(3) .
C12 N3 C13 C14 -179.8(4) .
Cd1 N3 C13 C14 -0.4(6) 4_475
C12 N3 C13 C18 0.3(4) .
Cd1 N3 C13 C18 179.7(3) 4_475
N3 C13 C14 C15 179.6(4) .
C18 C13 C14 C15 -0.5(7) .
C13 C14 C15 C16 0.7(8) .
C14 C15 C16 C17 -0.8(8) .
C15 C16 C17 C18 0.6(8) .
C12 N4 C18 C17 179.4(5) .
C11 N4 C18 C17 4.0(7) .
C12 N4 C18 C13 0.1(4) .
C11 N4 C18 C13 -175.3(4) .
C16 C17 C18 N4 -179.6(5) .
C16 C17 C18 C13 -0.5(7) .
N3 C13 C18 N4 -0.3(4) .
C14 C13 C18 N4 179.8(4) .
N3 C13 C18 C17 -179.7(4) .
C14 C13 C18 C17 0.4(6) .
Cd1 O2 C19 O1 -6.8(4) .
Cd1 O2 C19 C20 172.7(3) .
Cd1 O1 C19 O2 7.5(5) .
Cd1 O1 C19 C20 -172.0(3) .
N3 Cd1 C19 O2 49.6(3) 4_676
O1 Cd1 C19 O2 -173.4(4) .
N1 Cd1 C19 O2 153.5(2) .
Br1 Cd1 C19 O2 -80.3(3) .
N3 Cd1 C19 O1 -137.0(3) 4_676
N1 Cd1 C19 O1 -33.1(3) .
O2 Cd1 C19 O1 173.4(4) .
Br1 Cd1 C19 O1 93.1(2) .
N3 Cd1 C19 C20 -91.1(16) 4_676
O1 Cd1 C19 C20 45.9(15) .
N1 Cd1 C19 C20 12.8(16) .
O2 Cd1 C19 C20 -140.7(17) .
Br1 Cd1 C19 C20 139.0(15) .
